data_7116894
loop_
_publ_author_name
'Renhong Sun'
'Jun Liu'
'Shuang Yang'
'Ming Chen'
'Ning Sun'
'Haoyi Chen'
'Xin Xie'
'Xu You'
'Shi Li'
'Yuanhong Liu'

_publ_section_title
;
 Cp2TiCl2-catalyzed cis-hydroalumination of propargylic amines with
 Red-Al: stereoselective synthesis of Z-configured allylic amines
;
_journal_name_full Chem.Commun.
_journal_page_first 6426
_journal_paper_doi 10.1039/C5cc00950B
_journal_volume 51
_journal_year 2015
_chemical_formula_moiety 'C16 H26 Al O4 Ti'
_chemical_formula_sum 'C16 H26 Al O4 Ti'
_chemical_formula_weight 357.25
_chemical_name_systematic
;
 ?
;
_space_group_crystal_system triclinic
_space_group_IT_number 2
_space_group_name_Hall '-P 1'
_space_group_name_H-M_alt 'P -1'
_symmetry_space_group_name_Hall '-P 1'
_symmetry_space_group_name_H-M 'P -1'
_atom_sites_solution_hydrogens mixed
_atom_sites_solution_primary direct
_audit_creation_date 2014-12-08
_audit_creation_method
;
Olex2 1.2
(compiled 2014.07.22 svn.r2960 for OlexSys, GUI svn.r4862)
;
_audit_update_record
;
2014-12-24 deposited with the CCDC.
2015-03-05 downloaded from the CCDC.
;
_cell_angle_alpha 64.408(2)
_cell_angle_beta 74.407(2)
_cell_angle_gamma 73.803(2)
_cell_formula_units_Z 2
_cell_length_a 9.6563(14)
_cell_length_b 9.8287(14)
_cell_length_c 10.6494(16)
_cell_measurement_reflns_used 2356
_cell_measurement_temperature 130
_cell_measurement_theta_max 30.24
_cell_measurement_theta_min 2.34
_cell_volume 862.5(2)
_computing_cell_refinement 'SAINT v7.68A (Bruker, 2009)'
_computing_data_reduction 'SAINT v7.68A (Bruker, 2009)'
_computing_molecular_graphics 'Olex2 (Dolomanov et al., 2009)'
_computing_publication_material 'Olex2 (Dolomanov et al., 2009)'
_computing_structure_refinement 'XL (Sheldrick, 2008)'
_computing_structure_solution 'ShelXS (Sheldrick, 2008)'
_diffrn_ambient_temperature 130
_diffrn_measured_fraction_theta_full 0.999
_diffrn_measured_fraction_theta_max 0.983
_diffrn_measurement_device_type 'Bruker APEX-II CCD'
_diffrn_measurement_method '\f and \w scans'
_diffrn_radiation_monochromator graphite
_diffrn_radiation_type MoK\a
_diffrn_radiation_wavelength 0.71073
_diffrn_reflns_av_R_equivalents 0.0244
_diffrn_reflns_av_unetI/netI 0.0550
_diffrn_reflns_Laue_measured_fraction_full 0.999
_diffrn_reflns_Laue_measured_fraction_max 0.983
_diffrn_reflns_limit_h_max 13
_diffrn_reflns_limit_h_min -13
_diffrn_reflns_limit_k_max 11
_diffrn_reflns_limit_k_min -13
_diffrn_reflns_limit_l_max 15
_diffrn_reflns_limit_l_min -15
_diffrn_reflns_number 8389
_diffrn_reflns_point_group_measured_fraction_full 0.999
_diffrn_reflns_point_group_measured_fraction_max 0.983
_diffrn_reflns_theta_full 26.000
_diffrn_reflns_theta_max 30.524
_diffrn_reflns_theta_min 2.152
_diffrn_standards_number 0
_exptl_absorpt_coefficient_mu 0.561
_exptl_absorpt_correction_T_max 0.7461
_exptl_absorpt_correction_T_min 0.6558
_exptl_absorpt_correction_type multi-scan
_exptl_absorpt_process_details
;
SADABS-2008/1 (Bruker,2008) was used for absorption correction.
wR2(int) was 0.0485 before and 0.0333 after correction.
The Ratio of minimum to maximum transmission is 0.8790.
The \l/2 correction factor is 0.0015.
;
_exptl_crystal_colour purple
_exptl_crystal_density_diffrn 1.376
_exptl_crystal_density_meas .
_exptl_crystal_description block
_exptl_crystal_F_000 378
_exptl_crystal_size_max 0.3
_exptl_crystal_size_mid 0.25
_exptl_crystal_size_min 0.2
_refine_diff_density_max 0.364
_refine_diff_density_min -0.378
_refine_diff_density_rms 0.067
_refine_ls_extinction_coef .
_refine_ls_extinction_method none
_refine_ls_goodness_of_fit_ref 1.023
_refine_ls_hydrogen_treatment mixed
_refine_ls_matrix_type full
_refine_ls_number_parameters 209
_refine_ls_number_reflns 5183
_refine_ls_number_restraints 0
_refine_ls_restrained_S_all 1.023
_refine_ls_R_factor_all 0.0657
_refine_ls_R_factor_gt 0.0384
_refine_ls_shift/su_max 0.001
_refine_ls_shift/su_mean 0.000
_refine_ls_structure_factor_coef Fsqd
_refine_ls_weighting_details 'w=1/[\s^2^(Fo^2^)+(0.0383P)^2^+0.0955P] where P=(Fo^2^+2Fc^2^)/3'
_refine_ls_weighting_scheme calc
_refine_ls_wR_factor_gt 0.0817
_refine_ls_wR_factor_ref 0.0920
_reflns_Friedel_coverage 0.000
_reflns_Friedel_fraction_full .
_reflns_Friedel_fraction_max .
_reflns_number_gt 3793
_reflns_number_total 5183
_reflns_threshold_expression 'I > 2\s(I)'
_cod_data_source_file c5cc00950b2.cif
_cod_data_source_block mo_dm14708_0m
_cod_database_code 7116894
_shelxl_version_number 2014-3
_shelx_space_group_comment
;
The symmetry employed for this shelxl refinement is uniquely defined
by the following loop, which should always be used as a source of
symmetry information in preference to the above space-group names.
They are only intended as comments.
;
_shelx_estimated_absorpt_t_max 0.896
_shelx_estimated_absorpt_t_min 0.850
_olex2_refinement_description
;
1. Fixed Uiso
 At 1.2 times of:
  All C(H) groups, All C(H,H) groups
 At 1.5 times of:
  All C(H,H,H) groups
2.a Secondary CH2 refined with riding coordinates:
 C11(H11A,H11B), C12(H12A,H12B), C14(H14A,H14B), C15(H15A,H15B)
2.b Aromatic/amide H refined with riding coordinates:
 C1(H1), C2(H2), C3(H3), C4(H4), C5(H5), C6(H6), C7(H7), C8(H8), C9(H9),
 C10(H10)
2.c Idealised Me refined as rotating group:
 C13(H13A,H13B,H13C), C16(H16A,H16B,H16C)
;
_olex2_submission_special_instructions 'No special instructions were received'

loop_
_space_group_symop_operation_xyz
'x, y, z'
'-x, -y, -z'

loop_
_atom_site_label
_atom_site_type_symbol
_atom_site_fract_x
_atom_site_fract_y
_atom_site_fract_z
_atom_site_U_iso_or_equiv
_atom_site_adp_type
_atom_site_occupancy
_atom_site_site_symmetry_order
_atom_site_calc_flag
_atom_site_refinement_flags_posn
_atom_site_refinement_flags_adp
_atom_site_refinement_flags_occupancy
_atom_site_disorder_assembly
_atom_site_disorder_group
Ti1 Ti 0.29108(3) 0.28300(4) 0.41345(3) 0.01721(8) Uani 1 1 d . . . . .
Al1 Al 0.37672(5) 0.42567(6) 0.54601(5) 0.01575(11) Uani 1 1 d . . . . .
O1 O 0.42786(12) 0.61692(13) 0.44162(12) 0.0171(2) Uani 1 1 d . . . . .
O2 O 0.38739(14) 0.85827(16) 0.16105(14) 0.0282(3) Uani 1 1 d . . . . .
O3 O 0.26274(13) 0.44464(15) 0.69503(13) 0.0235(3) Uani 1 1 d . . . . .
O4 O 0.08406(15) 0.26101(18) 1.05260(14) 0.0369(4) Uani 1 1 d . . . . .
C1 C 0.53057(19) 0.3049(2) 0.28024(19) 0.0247(4) Uani 1 1 d . . . . .
H1 H 0.6083 0.3009 0.3214 0.030 Uiso 1 1 calc R . . . .
C2 C 0.4369(2) 0.4378(2) 0.2093(2) 0.0298(4) Uani 1 1 d . . . . .
H2 H 0.4401 0.5399 0.1933 0.036 Uiso 1 1 calc R . . . .
C3 C 0.3371(2) 0.3936(3) 0.1659(2) 0.0355(5) Uani 1 1 d . . . . .
H3 H 0.2598 0.4605 0.1168 0.043 Uiso 1 1 calc R . . . .
C4 C 0.3715(2) 0.2342(3) 0.2076(2) 0.0331(5) Uani 1 1 d . . . . .
H4 H 0.3230 0.1741 0.1899 0.040 Uiso 1 1 calc R . . . .
C5 C 0.4901(2) 0.1780(2) 0.2803(2) 0.0279(4) Uani 1 1 d . . . . .
H5 H 0.5349 0.0733 0.3220 0.033 Uiso 1 1 calc R . . . .
C6 C 0.1861(2) 0.0653(2) 0.5521(2) 0.0261(4) Uani 1 1 d . . . . .
H6 H 0.2461 -0.0337 0.5712 0.031 Uiso 1 1 calc R . . . .
C7 C 0.1134(2) 0.1516(2) 0.4354(2) 0.0276(4) Uani 1 1 d . . . . .
H7 H 0.1141 0.1195 0.3629 0.033 Uiso 1 1 calc R . . . .
C8 C 0.03993(18) 0.2928(2) 0.4442(2) 0.0255(4) Uani 1 1 d . . . . .
H8 H -0.0160 0.3739 0.3780 0.031 Uiso 1 1 calc R . . . .
C9 C 0.06422(18) 0.2924(2) 0.5695(2) 0.0226(4) Uani 1 1 d . . . . .
H9 H 0.0264 0.3730 0.6031 0.027 Uiso 1 1 calc R . . . .
C10 C 0.15364(19) 0.1525(2) 0.6352(2) 0.0228(4) Uani 1 1 d . . . . .
H10 H 0.1868 0.1217 0.7215 0.027 Uiso 1 1 calc R . . . .
C11 C 0.32630(17) 0.75928(19) 0.41149(18) 0.0188(3) Uani 1 1 d . . . . .
H11A H 0.3739 0.8389 0.4067 0.023 Uiso 1 1 calc R . . . .
H11B H 0.2416 0.7480 0.4897 0.023 Uiso 1 1 calc R . . . .
C12 C 0.27232(18) 0.8117(2) 0.27485(18) 0.0205(3) Uani 1 1 d . . . . .
H12A H 0.2390 0.7267 0.2719 0.025 Uiso 1 1 calc R . . . .
H12B H 0.1885 0.8985 0.2676 0.025 Uiso 1 1 calc R . . . .
C13 C 0.3449(2) 0.9022(3) 0.0291(2) 0.0379(5) Uani 1 1 d . . . . .
H13A H 0.4240 0.9423 -0.0478 0.057 Uiso 1 1 calc GR . . . .
H13B H 0.2564 0.9820 0.0206 0.057 Uiso 1 1 calc GR . . . .
H13C H 0.3252 0.8128 0.0233 0.057 Uiso 1 1 calc GR . . . .
C14 C 0.25364(19) 0.3544(2) 0.83913(19) 0.0263(4) Uani 1 1 d . . . . .
H14A H 0.2930 0.4008 0.8850 0.032 Uiso 1 1 calc R . . . .
H14B H 0.3128 0.2505 0.8532 0.032 Uiso 1 1 calc R . . . .
C15 C 0.09592(19) 0.3430(2) 0.90515(19) 0.0262(4) Uani 1 1 d . . . . .
H15A H 0.0356 0.4473 0.8848 0.031 Uiso 1 1 calc R . . . .
H15B H 0.0589 0.2899 0.8639 0.031 Uiso 1 1 calc R . . . .
C16 C -0.0604(2) 0.2385(3) 1.1170(2) 0.0428(6) Uani 1 1 d . . . . .
H16A H -0.0895 0.1771 1.0798 0.064 Uiso 1 1 calc GR . . . .
H16B H -0.1268 0.3383 1.0965 0.064 Uiso 1 1 calc GR . . . .
H16C H -0.0652 0.1844 1.2194 0.064 Uiso 1 1 calc GR . . . .
H H 0.262(2) 0.458(2) 0.435(2) 0.024(5) Uiso 1 1 d . . . . .
HA H 0.398(2) 0.246(2) 0.541(2) 0.024(5) Uiso 1 1 d . . . . .

loop_
_atom_site_aniso_label
_atom_site_aniso_U_11
_atom_site_aniso_U_22
_atom_site_aniso_U_33
_atom_site_aniso_U_23
_atom_site_aniso_U_13
_atom_site_aniso_U_12
Ti1 0.01503(14) 0.02084(17) 0.01845(16) -0.00936(13) -0.00315(11) -0.00419(11)
Al1 0.0140(2) 0.0187(3) 0.0156(2) -0.0070(2) -0.00163(18) -0.00494(19)
O1 0.0148(5) 0.0174(6) 0.0195(6) -0.0066(5) -0.0044(4) -0.0028(4)
O2 0.0241(6) 0.0363(8) 0.0200(7) -0.0064(6) -0.0011(5) -0.0090(6)
O3 0.0203(6) 0.0289(7) 0.0178(6) -0.0091(5) 0.0012(5) -0.0034(5)
O4 0.0244(7) 0.0535(10) 0.0195(7) -0.0008(7) -0.0011(6) -0.0118(6)
C1 0.0178(8) 0.0367(11) 0.0207(9) -0.0134(8) 0.0007(7) -0.0066(7)
C2 0.0282(9) 0.0311(11) 0.0223(10) -0.0081(8) 0.0050(8) -0.0068(8)
C3 0.0228(9) 0.0586(15) 0.0172(9) -0.0099(10) -0.0048(7) -0.0023(9)
C4 0.0246(9) 0.0567(15) 0.0325(11) -0.0311(11) 0.0010(8) -0.0122(9)
C5 0.0229(9) 0.0316(11) 0.0302(10) -0.0183(9) 0.0005(8) -0.0010(8)
C6 0.0268(9) 0.0184(9) 0.0324(11) -0.0096(8) -0.0033(8) -0.0051(7)
C7 0.0257(9) 0.0347(11) 0.0313(10) -0.0167(9) -0.0029(8) -0.0145(8)
C8 0.0162(8) 0.0286(10) 0.0301(10) -0.0069(8) -0.0059(7) -0.0070(7)
C9 0.0160(7) 0.0219(9) 0.0302(10) -0.0117(8) 0.0010(7) -0.0061(7)
C10 0.0215(8) 0.0239(10) 0.0229(9) -0.0076(8) -0.0021(7) -0.0077(7)
C11 0.0157(7) 0.0191(9) 0.0224(9) -0.0090(7) -0.0032(6) -0.0029(6)
C12 0.0163(7) 0.0213(9) 0.0226(9) -0.0073(7) -0.0045(6) -0.0023(6)
C13 0.0449(12) 0.0431(13) 0.0207(10) -0.0100(10) -0.0046(9) -0.0056(10)
C14 0.0203(8) 0.0332(11) 0.0202(9) -0.0067(8) -0.0015(7) -0.0052(8)
C15 0.0215(8) 0.0360(11) 0.0189(9) -0.0078(8) -0.0016(7) -0.0086(8)
C16 0.0303(10) 0.0625(16) 0.0245(11) -0.0039(11) 0.0035(9) -0.0211(11)

loop_
_atom_type_symbol
_atom_type_description
_atom_type_scat_dispersion_real
_atom_type_scat_dispersion_imag
_atom_type_scat_source
C C 0.0033 0.0016 'International Tables Vol C Tables 4.2.6.8 and 6.1.1.4'
H H 0.0000 0.0000 'International Tables Vol C Tables 4.2.6.8 and 6.1.1.4'
Al Al 0.0645 0.0514 'International Tables Vol C Tables 4.2.6.8 and 6.1.1.4'
O O 0.0106 0.0060 'International Tables Vol C Tables 4.2.6.8 and 6.1.1.4'
Ti Ti 0.2776 0.4457 'International Tables Vol C Tables 4.2.6.8 and 6.1.1.4'

loop_
_geom_angle_atom_site_label_1
_geom_angle_atom_site_label_2
_geom_angle_atom_site_label_3
_geom_angle
_geom_angle_site_symmetry_1
_geom_angle_site_symmetry_3
Al1 Ti1 H 36.5(6) . .
Al1 Ti1 HA 37.9(6) . .
C1 Ti1 Al1 81.24(5) . .
C1 Ti1 C2 34.05(6) . .
C1 Ti1 H 94.1(6) . .
C1 Ti1 HA 76.2(6) . .
C2 Ti1 Al1 83.09(5) . .
C2 Ti1 H 75.5(6) . .
C2 Ti1 HA 98.3(6) . .
C3 Ti1 Al1 115.19(6) . .
C3 Ti1 C1 57.31(7) . .
C3 Ti1 C2 34.55(7) . .
C3 Ti1 C9 128.74(7) . .
C3 Ti1 C10 153.55(7) . .
C3 Ti1 H 95.0(6) . .
C3 Ti1 HA 131.6(6) . .
C4 Ti1 Al1 137.52(5) . .
C4 Ti1 C1 57.56(6) . .
C4 Ti1 C2 57.45(7) . .
C4 Ti1 C3 34.78(8) . .
C4 Ti1 C5 35.02(7) . .
C4 Ti1 C6 97.40(7) . .
C4 Ti1 C7 79.82(7) . .
C4 Ti1 C8 100.19(7) . .
C4 Ti1 C9 134.43(7) . .
C4 Ti1 C10 131.92(7) . .
C4 Ti1 H 129.2(6) . .
C4 Ti1 HA 126.7(6) . .
C5 Ti1 Al1 112.01(5) . .
C5 Ti1 C1 34.70(7) . .
C5 Ti1 C2 57.46(7) . .
C5 Ti1 C3 58.00(7) . .
C5 Ti1 C8 131.01(7) . .
C5 Ti1 C9 156.47(7) . .
C5 Ti1 C10 128.09(7) . .
C5 Ti1 H 128.5(6) . .
C5 Ti1 HA 91.8(6) . .
C6 Ti1 Al1 118.82(5) . .
C6 Ti1 C1 130.21(7) . .
C6 Ti1 C2 154.27(7) . .
C6 Ti1 C3 125.98(8) . .
C6 Ti1 C5 99.35(7) . .
C6 Ti1 C8 58.40(7) . .
C6 Ti1 C9 57.74(6) . .
C6 Ti1 C10 34.68(6) . .
C6 Ti1 H 130.1(6) . .
C6 Ti1 HA 93.1(6) . .
C7 Ti1 Al1 142.66(5) . .
C7 Ti1 C1 134.74(7) . .
C7 Ti1 C2 131.19(7) . .
C7 Ti1 C3 96.72(7) . .
C7 Ti1 C5 100.93(7) . .
C7 Ti1 C6 35.12(7) . .
C7 Ti1 C8 34.96(7) . .
C7 Ti1 C9 57.74(7) . .
C7 Ti1 C10 57.66(7) . .
C7 Ti1 H 127.1(6) . .
C7 Ti1 HA 127.8(6) . .
C8 Ti1 Al1 116.94(5) . .
C8 Ti1 C1 154.87(7) . .
C8 Ti1 C2 126.25(7) . .
C8 Ti1 C3 97.95(7) . .
C8 Ti1 C9 34.91(6) . .
C8 Ti1 C10 57.76(7) . .
C8 Ti1 H 92.4(6) . .
C8 Ti1 HA 128.9(6) . .
C9 Ti1 Al1 86.26(5) . .
C9 Ti1 C1 167.45(6) . .
C9 Ti1 C2 143.08(7) . .
C9 Ti1 C10 34.29(6) . .
C9 Ti1 H 75.0(6) . .
C9 Ti1 HA 94.6(6) . .
C10 Ti1 Al1 87.44(5) . .
C10 Ti1 C1 144.99(6) . .
C10 Ti1 C2 170.47(7) . .
C10 Ti1 H 96.2(6) . .
C10 Ti1 HA 74.6(6) . .
H Ti1 HA 74.3(9) . .
Ti1 Al1 Al1 128.12(3) . 2_666
Ti1 Al1 H 38.1(6) . .
Ti1 Al1 HA 38.7(6) . .
Al1 Al1 H 122.2(7) 2_666 .
Al1 Al1 HA 120.1(6) 2_666 .
O1 Al1 Ti1 119.45(4) . .
O1 Al1 Ti1 117.75(4) 2_666 .
O1 Al1 Al1 39.05(4) . 2_666
O1 Al1 Al1 39.26(4) 2_666 2_666
O1 Al1 O1 78.31(6) 2_666 .
O1 Al1 H 92.1(7) . .
O1 Al1 H 142.4(7) 2_666 .
O1 Al1 HA 142.4(7) . .
O1 Al1 HA 89.0(6) 2_666 .
O3 Al1 Ti1 117.74(5) . .
O3 Al1 Al1 113.90(5) . 2_666
O3 Al1 O1 103.97(6) . .
O3 Al1 O1 112.78(6) . 2_666
O3 Al1 H 104.8(7) . .
O3 Al1 HA 113.6(7) . .
H Al1 HA 76.6(9) . .
Al1 O1 Al1 101.69(6) 2_666 .
C11 O1 Al1 124.54(10) . .
C11 O1 Al1 129.88(10) . 2_666
C12 O2 C13 111.55(14) . .
C14 O3 Al1 133.67(12) . .
C15 O4 C16 111.72(15) . .
Ti1 C1 H1 121.4 . .
C2 C1 Ti1 73.46(10) . .
C2 C1 H1 125.8 . .
C2 C1 C5 108.36(17) . .
C5 C1 Ti1 71.04(10) . .
C5 C1 H1 125.8 . .
Ti1 C2 H2 122.2 . .
C1 C2 Ti1 72.49(11) . .
C1 C2 H2 126.1 . .
C1 C2 C3 107.78(19) . .
C3 C2 Ti1 70.88(11) . .
C3 C2 H2 126.1 . .
Ti1 C3 H3 119.3 . .
C2 C3 Ti1 74.58(11) . .
C2 C3 H3 126.0 . .
C4 C3 Ti1 72.03(11) . .
C4 C3 C2 108.08(17) . .
C4 C3 H3 126.0 . .
Ti1 C4 H4 119.9 . .
C3 C4 Ti1 73.19(11) . .
C3 C4 H4 125.9 . .
C3 C4 C5 108.27(18) . .
C5 C4 Ti1 72.82(11) . .
C5 C4 H4 125.9 . .
Ti1 C5 H5 119.2 . .
C1 C5 Ti1 74.26(10) . .
C1 C5 H5 126.3 . .
C4 C5 Ti1 72.16(11) . .
C4 C5 C1 107.49(18) . .
C4 C5 H5 126.3 . .
Ti1 C6 H6 119.4 . .
C7 C6 Ti1 72.14(11) . .
C7 C6 H6 126.3 . .
C10 C6 Ti1 74.07(11) . .
C10 C6 H6 126.3 . .
C10 C6 C7 107.50(16) . .
Ti1 C7 H7 120.4 . .
C6 C7 Ti1 72.74(10) . .
C6 C7 H7 125.7 . .
C8 C7 Ti1 72.87(10) . .
C8 C7 C6 108.53(17) . .
C8 C7 H7 125.7 . .
Ti1 C8 H8 119.6 . .
C7 C8 Ti1 72.17(10) . .
C7 C8 H8 126.3 . .
C7 C8 C9 107.48(16) . .
C9 C8 Ti1 73.87(10) . .
C9 C8 H8 126.3 . .
Ti1 C9 H9 121.6 . .
C8 C9 Ti1 71.21(10) . .
C8 C9 H9 126.0 . .
C10 C9 Ti1 72.87(10) . .
C10 C9 C8 108.02(16) . .
C10 C9 H9 126.0 . .
Ti1 C10 H10 121.8 . .
C6 C10 Ti1 71.25(11) . .
C6 C10 H10 125.8 . .
C9 C10 Ti1 72.84(10) . .
C9 C10 C6 108.45(16) . .
C9 C10 H10 125.8 . .
O1 C11 H11A 109.0 . .
O1 C11 H11B 109.0 . .
O1 C11 C12 112.79(14) . .
H11A C11 H11B 107.8 . .
C12 C11 H11A 109.0 . .
C12 C11 H11B 109.0 . .
O2 C12 C11 108.97(13) . .
O2 C12 H12A 109.9 . .
O2 C12 H12B 109.9 . .
C11 C12 H12A 109.9 . .
C11 C12 H12B 109.9 . .
H12A C12 H12B 108.3 . .
O2 C13 H13A 109.5 . .
O2 C13 H13B 109.5 . .
O2 C13 H13C 109.5 . .
H13A C13 H13B 109.5 . .
H13A C13 H13C 109.5 . .
H13B C13 H13C 109.5 . .
O3 C14 H14A 109.8 . .
O3 C14 H14B 109.8 . .
O3 C14 C15 109.52(14) . .
H14A C14 H14B 108.2 . .
C15 C14 H14A 109.8 . .
C15 C14 H14B 109.8 . .
O4 C15 C14 110.04(15) . .
O4 C15 H15A 109.7 . .
O4 C15 H15B 109.7 . .
C14 C15 H15A 109.7 . .
C14 C15 H15B 109.7 . .
H15A C15 H15B 108.2 . .
O4 C16 H16A 109.5 . .
O4 C16 H16B 109.5 . .
O4 C16 H16C 109.5 . .
H16A C16 H16B 109.5 . .
H16A C16 H16C 109.5 . .
H16B C16 H16C 109.5 . .

loop_
_geom_bond_atom_site_label_1
_geom_bond_atom_site_label_2
_geom_bond_distance
_geom_bond_site_symmetry_2
Ti1 Al1 2.7619(6) .
Ti1 C1 2.3785(18) .
Ti1 C2 2.391(2) .
Ti1 C3 2.343(2) .
Ti1 C4 2.3285(19) .
Ti1 C5 2.3371(18) .
Ti1 C6 2.3370(19) .
Ti1 C7 2.3294(18) .
Ti1 C8 2.3384(17) .
Ti1 C9 2.3729(17) .
Ti1 C10 2.3732(18) .
Ti1 H 1.767(19) .
Ti1 HA 1.776(18) .
Al1 Al1 2.8657(10) 2_666
Al1 O1 1.8435(12) 2_666
Al1 O1 1.8521(13) .
Al1 O3 1.7224(13) .
Al1 H 1.705(19) .
Al1 HA 1.745(19) .
O1 Al1 1.8435(12) 2_666
O1 C11 1.4277(19) .
O2 C12 1.412(2) .
O2 C13 1.420(2) .
O3 C14 1.394(2) .
O4 C15 1.411(2) .
O4 C16 1.411(2) .
C1 H1 0.9500 .
C1 C2 1.396(3) .
C1 C5 1.407(3) .
C2 H2 0.9500 .
C2 C3 1.407(3) .
C3 H3 0.9500 .
C3 C4 1.396(3) .
C4 H4 0.9500 .
C4 C5 1.404(3) .
C5 H5 0.9500 .
C6 H6 0.9500 .
C6 C7 1.408(3) .
C6 C10 1.404(3) .
C7 H7 0.9500 .
C7 C8 1.402(3) .
C8 H8 0.9500 .
C8 C9 1.414(3) .
C9 H9 0.9500 .
C9 C10 1.399(3) .
C10 H10 0.9500 .
C11 H11A 0.9900 .
C11 H11B 0.9900 .
C11 C12 1.505(2) .
C12 H12A 0.9900 .
C12 H12B 0.9900 .
C13 H13A 0.9800 .
C13 H13B 0.9800 .
C13 H13C 0.9800 .
C14 H14A 0.9900 .
C14 H14B 0.9900 .
C14 C15 1.509(2) .
C15 H15A 0.9900 .
C15 H15B 0.9900 .
C16 H16A 0.9800 .
C16 H16B 0.9800 .
C16 H16C 0.9800 .

loop_
_geom_torsion_atom_site_label_1
_geom_torsion_atom_site_label_2
_geom_torsion_atom_site_label_3
_geom_torsion_atom_site_label_4
_geom_torsion
_geom_torsion_site_symmetry_1
_geom_torsion_site_symmetry_2
_geom_torsion_site_symmetry_3
_geom_torsion_site_symmetry_4
Ti1 Al1 O1 Al1 -115.42(5) . . . 2_666
Ti1 Al1 O1 C11 85.00(12) . . . .
Ti1 Al1 O3 C14 91.62(16) . . . .
Ti1 C1 C2 C3 -62.49(13) . . . .
Ti1 C1 C5 C4 65.00(13) . . . .
Ti1 C2 C3 C4 -64.74(14) . . . .
Ti1 C3 C4 C5 -64.87(14) . . . .
Ti1 C4 C5 C1 -66.41(13) . . . .
Ti1 C6 C7 C8 -64.57(13) . . . .
Ti1 C6 C10 C9 63.79(12) . . . .
Ti1 C7 C8 C9 -65.97(12) . . . .
Ti1 C8 C9 C10 -64.03(12) . . . .
Ti1 C9 C10 C6 -62.77(13) . . . .
Al1 Al1 O1 C11 -159.58(15) 2_666 . . .
Al1 Al1 O3 C14 -93.61(16) 2_666 . . .
Al1 O1 C11 C12 115.15(14) 2_666 . . .
Al1 O1 C11 C12 -91.29(15) . . . .
Al1 O3 C14 C15 -134.79(15) . . . .
O1 Al1 O1 Al1 0.000(0) 2_666 . . 2_666
O1 Al1 O1 C11 -159.58(15) 2_666 . . .
O1 Al1 O3 C14 -50.70(18) 2_666 . . .
O1 Al1 O3 C14 -133.70(16) . . . .
O1 C11 C12 O2 -70.80(18) . . . .
O3 Al1 O1 Al1 110.86(6) . . . 2_666
O3 Al1 O1 C11 -48.72(13) . . . .
O3 C14 C15 O4 -175.90(16) . . . .
C1 C2 C3 Ti1 63.54(13) . . . .
C1 C2 C3 C4 -1.2(2) . . . .
C2 C1 C5 Ti1 -64.45(13) . . . .
C2 C1 C5 C4 0.5(2) . . . .
C2 C3 C4 Ti1 66.42(14) . . . .
C2 C3 C4 C5 1.5(2) . . . .
C3 C4 C5 Ti1 65.11(14) . . . .
C3 C4 C5 C1 -1.3(2) . . . .
C5 C1 C2 Ti1 62.89(13) . . . .
C5 C1 C2 C3 0.4(2) . . . .
C6 C7 C8 Ti1 64.49(13) . . . .
C6 C7 C8 C9 -1.5(2) . . . .
C7 C6 C10 Ti1 -64.89(13) . . . .
C7 C6 C10 C9 -1.1(2) . . . .
C7 C8 C9 Ti1 64.83(12) . . . .
C7 C8 C9 C10 0.8(2) . . . .
C8 C9 C10 Ti1 62.95(12) . . . .
C8 C9 C10 C6 0.2(2) . . . .
C10 C6 C7 Ti1 66.18(13) . . . .
C10 C6 C7 C8 1.6(2) . . . .
C13 O2 C12 C11 177.21(15) . . . .
C16 O4 C15 C14 -175.84(18) . . . .
